data_1515739
loop_
_publ_author_name
'Ayitou, Anoklase Jean-Luc'
'Vallavoju, Nandini'
'Ugrinov, Angel'
'Sivaguru, J.'

_publ_section_title
;
 Enantiospecific 6\p-photocyclization of atropisomeric \a-substituted
 acrylanilides in the solid-state: role of crystalline confinement on
 enantiospecificity.
;
_journal_issue 9
_journal_name_full
'Photochemical &amp; photobiological sciences : Official journal of the European Photochemistry Association and the European Society for Photobiology'
_journal_page_first 1380
_journal_page_last 1383
_journal_paper_doi 10.1039/c1pp05057e
_journal_volume 10
_journal_year 2011
_chemical_absolute_configuration ad
_chemical_formula_moiety 'C20 H29 N O'
_chemical_formula_sum 'C20 H29 N O'
_chemical_formula_weight 299.44
_chemical_name_systematic
;
?
;
_space_group_IT_number 19
_space_group_name_Hall 'P 2ac 2ab'
_symmetry_cell_setting orthorhombic
_symmetry_space_group_name_Hall 'P 2ac 2ab'
_symmetry_space_group_name_H-M 'P 21 21 21'
_atom_sites_solution_hydrogens geom
_atom_sites_solution_primary direct
_atom_sites_solution_secondary difmap
_audit_creation_method SHELXL-97
_cell_angle_alpha 90.00
_cell_angle_beta 90.00
_cell_angle_gamma 90.00
_cell_formula_units_Z 4
_cell_length_a 8.7698(5)
_cell_length_b 11.3683(7)
_cell_length_c 17.5191(10)
_cell_measurement_reflns_used 9165
_cell_measurement_temperature 100(2)
_cell_measurement_theta_max 67.21
_cell_measurement_theta_min 4.64
_cell_volume 1746.61(18)
_computing_cell_refinement 'Bruker SAINT'
_computing_data_collection 'Bruker APEX2'
_computing_data_reduction 'Bruker SAINT'
_computing_molecular_graphics 'Bruker SHELXTL'
_computing_publication_material 'Bruker SHELXTL'
_computing_structure_refinement 'SHELXL-97 (Sheldrick, 2008)'
_computing_structure_solution 'SHELXS-97 (Sheldrick, 2008)'
_diffrn_ambient_temperature 100(2)
_diffrn_measured_fraction_theta_full 0.989
_diffrn_measured_fraction_theta_max 0.989
_diffrn_measurement_device_type 'Bruker APEX-II CCD'
_diffrn_measurement_method '\f and \w scans'
_diffrn_radiation_monochromator graphite
_diffrn_radiation_source 'fine-focus sealed tube'
_diffrn_radiation_type CuK\a
_diffrn_radiation_wavelength 1.54178
_diffrn_reflns_av_R_equivalents 0.0230
_diffrn_reflns_av_sigmaI/netI 0.0240
_diffrn_reflns_limit_h_max 7
_diffrn_reflns_limit_h_min -10
_diffrn_reflns_limit_k_max 13
_diffrn_reflns_limit_k_min -13
_diffrn_reflns_limit_l_max 20
_diffrn_reflns_limit_l_min -20
_diffrn_reflns_number 11331
_diffrn_reflns_theta_full 67.69
_diffrn_reflns_theta_max 67.69
_diffrn_reflns_theta_min 4.64
_exptl_absorpt_coefficient_mu 0.525
_exptl_absorpt_correction_T_max 0.7530
_exptl_absorpt_correction_T_min 0.6848
_exptl_absorpt_correction_type multi-scan
_exptl_absorpt_process_details 'Acta Cryst (1995). A51, 33-38'
_exptl_crystal_colour colourless
_exptl_crystal_density_diffrn 1.139
_exptl_crystal_density_method 'not measured'
_exptl_crystal_description chunk
_exptl_crystal_F_000 656
_exptl_crystal_size_max 0.18
_exptl_crystal_size_mid 0.17
_exptl_crystal_size_min 0.13
_refine_diff_density_max 0.125
_refine_diff_density_min -0.136
_refine_diff_density_rms 0.030
_refine_ls_abs_structure_details 'Flack H D (1983), Acta Cryst. A39, 876-881'
_refine_ls_abs_structure_Flack -0.1(2)
_refine_ls_extinction_method none
_refine_ls_goodness_of_fit_ref 1.064
_refine_ls_hydrogen_treatment constr
_refine_ls_matrix_type full
_refine_ls_number_parameters 203
_refine_ls_number_reflns 3080
_refine_ls_number_restraints 0
_refine_ls_restrained_S_all 1.064
_refine_ls_R_factor_all 0.0259
_refine_ls_R_factor_gt 0.0253
_refine_ls_shift/su_max 0.001
_refine_ls_shift/su_mean 0.000
_refine_ls_structure_factor_coef Fsqd
_refine_ls_weighting_details 'calc w=1/[\s^2^(Fo^2^)+(0.0323P)^2^+0.2778P] where P=(Fo^2^+2Fc^2^)/3'
_refine_ls_weighting_scheme calc
_refine_ls_wR_factor_gt 0.0651
_refine_ls_wR_factor_ref 0.0656
_reflns_number_gt 3033
_reflns_number_total 3080
_reflns_threshold_expression >2sigma(I)
_cod_data_source_file c1pp05057e.txt
_cod_data_source_block (+)-1e_or_P-1e
_cod_depositor_comments
;
The following automatic conversions were performed:

'_symmetry_cell_setting' value 'Orthorhombic' changed to
'orthorhombic' according to
/usr/data/users/saulius/automatic-downloads/retrospective/RSC/lib/dictionaries/cif_core.dic
dictionary named 'cif_core.dic' version 2.4.2 from 2011-04-26.

Automatic conversion script
Id: cif_fix_values 2281 2013-09-26 08:29:07Z andrius 
;
_cod_original_sg_symbol_H-M P2(1)2(1)2(1)
_cod_database_code 1515739

loop_
_symmetry_equiv_pos_as_xyz
'x, y, z'
'x+1/2, -y+1/2, -z'
'-x, y+1/2, -z+1/2'
'-x+1/2, -y, z+1/2'

loop_
_atom_site_label
_atom_site_type_symbol
_atom_site_fract_x
_atom_site_fract_y
_atom_site_fract_z
_atom_site_U_iso_or_equiv
_atom_site_adp_type
_atom_site_occupancy
_atom_site_symmetry_multiplicity
_atom_site_calc_flag
_atom_site_refinement_flags
O1 O 0.07423(9) 0.33411(7) 0.28598(5) 0.02408(18) Uani 1 1 d .
N1 N 0.29750(9) 0.39322(7) 0.33758(5) 0.01638(18) Uani 1 1 d .
C1 C 0.37539(13) 0.11144(10) 0.50043(6) 0.0220(2) Uani 1 1 d .
H1A H 0.4860 0.1055 0.4897 0.026 Uiso 1 1 calc R
H1B H 0.3496 0.0521 0.5397 0.026 Uiso 1 1 calc R
C2 C 0.28596(13) 0.08575(9) 0.42788(6) 0.0231(2) Uani 1 1 d .
H2A H 0.1756 0.0833 0.4398 0.028 Uiso 1 1 calc R
H2B H 0.3160 0.0078 0.4077 0.028 Uiso 1 1 calc R
C3 C 0.31580(13) 0.17970(9) 0.36742(6) 0.0203(2) Uani 1 1 d .
H3A H 0.2529 0.1633 0.3217 0.024 Uiso 1 1 calc R
H3B H 0.4244 0.1771 0.3520 0.024 Uiso 1 1 calc R
C4 C 0.27754(11) 0.30226(9) 0.39810(6) 0.0165(2) Uani 1 1 d .
H4 H 0.1673 0.3019 0.4126 0.020 Uiso 1 1 calc R
C5 C 0.42874(11) 0.47002(9) 0.33986(6) 0.0173(2) Uani 1 1 d .
C6 C 0.42296(12) 0.58766(9) 0.36367(6) 0.0183(2) Uani 1 1 d .
C7 C 0.56141(13) 0.64985(10) 0.35955(6) 0.0228(2) Uani 1 1 d .
H7 H 0.5612 0.7309 0.3728 0.027 Uiso 1 1 calc R
C8 C 0.69730(13) 0.59948(11) 0.33735(6) 0.0249(2) Uani 1 1 d .
H8 H 0.7876 0.6455 0.3356 0.030 Uiso 1 1 calc R
C9 C 0.32551(15) 0.71172(12) 0.47174(7) 0.0331(3) Uani 1 1 d .
H9A H 0.2393 0.7580 0.4908 0.050 Uiso 1 1 calc R
H9B H 0.4147 0.7628 0.4660 0.050 Uiso 1 1 calc R
H9C H 0.3490 0.6486 0.5080 0.050 Uiso 1 1 calc R
C10 C 0.28387(12) 0.65776(9) 0.39372(6) 0.0207(2) Uani 1 1 d .
C11 C 0.24779(14) 0.75731(10) 0.33704(8) 0.0289(3) Uani 1 1 d .
H11A H 0.2242 0.7235 0.2869 0.043 Uiso 1 1 calc R
H11B H 0.3363 0.8095 0.3326 0.043 Uiso 1 1 calc R
H11C H 0.1599 0.8023 0.3555 0.043 Uiso 1 1 calc R
C12 C 0.70186(12) 0.48129(10) 0.31752(6) 0.0233(2) Uani 1 1 d .
H12 H 0.7951 0.4447 0.3034 0.028 Uiso 1 1 calc R
C13 C 0.56730(12) 0.41839(10) 0.31895(6) 0.0202(2) Uani 1 1 d .
H13 H 0.5689 0.3375 0.3053 0.024 Uiso 1 1 calc R
C14 C 0.18901(12) 0.39623(9) 0.28208(6) 0.0182(2) Uani 1 1 d .
C15 C 0.20596(12) 0.47575(9) 0.21332(6) 0.0207(2) Uani 1 1 d .
C16 C 0.33328(14) 0.48371(11) 0.17295(6) 0.0268(3) Uani 1 1 d .
H16A H 0.3341 0.5265 0.1264 0.032 Uiso 1 1 calc R
H16B H 0.4237 0.4466 0.1906 0.032 Uiso 1 1 calc R
C17 C 0.05999(13) 0.53273(11) 0.18798(7) 0.0278(3) Uani 1 1 d .
H17A H 0.0745 0.5681 0.1375 0.042 Uiso 1 1 calc R
H17B H 0.0310 0.5939 0.2246 0.042 Uiso 1 1 calc R
H17C H -0.0208 0.4733 0.1853 0.042 Uiso 1 1 calc R
C18 C 0.33911(12) 0.23425(9) 0.53079(6) 0.0205(2) Uani 1 1 d .
H18A H 0.4029 0.2503 0.5762 0.025 Uiso 1 1 calc R
H18B H 0.2309 0.2375 0.5467 0.025 Uiso 1 1 calc R
C19 C 0.36869(12) 0.32883(9) 0.47028(6) 0.0192(2) Uani 1 1 d .
H19A H 0.3388 0.4068 0.4905 0.023 Uiso 1 1 calc R
H19B H 0.4788 0.3312 0.4580 0.023 Uiso 1 1 calc R
C20 C 0.13610(13) 0.58836(10) 0.40591(7) 0.0253(3) Uani 1 1 d .
H20A H 0.1566 0.5201 0.4385 0.038 Uiso 1 1 calc R
H20B H 0.0970 0.5615 0.3565 0.038 Uiso 1 1 calc R
H20C H 0.0602 0.6390 0.4305 0.038 Uiso 1 1 calc R

loop_
_atom_site_aniso_label
_atom_site_aniso_U_11
_atom_site_aniso_U_22
_atom_site_aniso_U_33
_atom_site_aniso_U_23
_atom_site_aniso_U_13
_atom_site_aniso_U_12
O1 0.0189(4) 0.0243(4) 0.0291(4) 0.0052(3) -0.0055(3) -0.0050(3)
N1 0.0140(4) 0.0165(4) 0.0186(4) 0.0015(3) -0.0001(4) -0.0010(4)
C1 0.0214(5) 0.0224(5) 0.0222(5) 0.0050(4) -0.0008(4) 0.0016(4)
C2 0.0264(6) 0.0183(5) 0.0247(5) 0.0010(4) -0.0014(5) -0.0001(4)
C3 0.0221(5) 0.0194(5) 0.0195(5) -0.0006(4) -0.0012(4) 0.0011(5)
C4 0.0133(5) 0.0183(5) 0.0181(5) 0.0022(4) 0.0009(4) -0.0005(4)
C5 0.0142(5) 0.0217(5) 0.0159(5) 0.0028(4) -0.0010(4) -0.0020(4)
C6 0.0168(5) 0.0221(5) 0.0161(5) 0.0025(4) -0.0013(4) -0.0006(4)
C7 0.0224(6) 0.0239(5) 0.0221(5) 0.0009(4) -0.0013(4) -0.0046(5)
C8 0.0161(5) 0.0353(6) 0.0233(5) 0.0066(5) -0.0028(5) -0.0084(5)
C9 0.0321(7) 0.0375(7) 0.0299(6) -0.0102(5) 0.0038(5) -0.0020(6)
C10 0.0201(6) 0.0183(5) 0.0238(5) -0.0016(4) 0.0023(5) -0.0004(4)
C11 0.0269(6) 0.0214(5) 0.0384(7) 0.0039(5) 0.0016(5) 0.0006(5)
C12 0.0147(5) 0.0345(6) 0.0208(5) 0.0048(5) 0.0006(4) 0.0017(5)
C13 0.0190(5) 0.0237(5) 0.0181(5) 0.0023(4) 0.0005(4) 0.0015(4)
C14 0.0164(5) 0.0169(5) 0.0213(5) -0.0005(4) -0.0016(4) 0.0008(4)
C15 0.0217(5) 0.0187(5) 0.0218(5) 0.0014(4) -0.0044(5) -0.0032(4)
C16 0.0248(6) 0.0339(6) 0.0217(5) 0.0054(5) -0.0017(5) -0.0011(5)
C17 0.0226(6) 0.0299(6) 0.0310(6) 0.0100(5) -0.0059(5) -0.0022(5)
C18 0.0182(5) 0.0247(5) 0.0186(5) 0.0011(4) -0.0012(4) 0.0001(4)
C19 0.0183(5) 0.0199(5) 0.0194(5) -0.0011(4) -0.0010(4) -0.0009(4)
C20 0.0204(5) 0.0216(5) 0.0340(6) -0.0011(5) 0.0071(5) 0.0022(4)

loop_
_atom_type_symbol
_atom_type_description
_atom_type_scat_dispersion_real
_atom_type_scat_dispersion_imag
_atom_type_scat_source
C C 0.0181 0.0091 'International Tables Vol C Tables 4.2.6.8 and 6.1.1.4'
H H 0.0000 0.0000 'International Tables Vol C Tables 4.2.6.8 and 6.1.1.4'
N N 0.0311 0.0180 'International Tables Vol C Tables 4.2.6.8 and 6.1.1.4'
O O 0.0492 0.0322 'International Tables Vol C Tables 4.2.6.8 and 6.1.1.4'

loop_
_geom_angle_atom_site_label_1
_geom_angle_atom_site_label_2
_geom_angle_atom_site_label_3
_geom_angle
C14 N1 C5 124.16(8)
C14 N1 C4 116.31(8)
C5 N1 C4 119.52(8)
C2 C1 C18 111.03(9)
C2 C1 H1A 109.4
C18 C1 H1A 109.4
C2 C1 H1B 109.4
C18 C1 H1B 109.4
H1A C1 H1B 108.0
C1 C2 C3 110.90(9)
C1 C2 H2A 109.5
C3 C2 H2A 109.5
C1 C2 H2B 109.5
C3 C2 H2B 109.5
H2A C2 H2B 108.0
C2 C3 C4 110.83(9)
C2 C3 H3A 109.5
C4 C3 H3A 109.5
C2 C3 H3B 109.5
C4 C3 H3B 109.5
H3A C3 H3B 108.1
N1 C4 C19 112.98(8)
N1 C4 C3 110.85(8)
C19 C4 C3 110.87(8)
N1 C4 H4 107.3
C19 C4 H4 107.3
C3 C4 H4 107.3
C13 C5 C6 120.65(10)
C13 C5 N1 115.55(9)
C6 C5 N1 123.77(9)
C5 C6 C7 115.65(10)
C5 C6 C10 128.34(9)
C7 C6 C10 116.01(9)
C8 C7 C6 123.50(10)
C8 C7 H7 118.2
C6 C7 H7 118.2
C7 C8 C12 119.84(10)
C7 C8 H8 120.1
C12 C8 H8 120.1
C10 C9 H9A 109.5
C10 C9 H9B 109.5
H9A C9 H9B 109.5
C10 C9 H9C 109.5
H9A C9 H9C 109.5
H9B C9 H9C 109.5
C20 C10 C11 107.15(9)
C20 C10 C9 106.35(10)
C11 C10 C9 109.16(10)
C20 C10 C6 116.64(9)
C11 C10 C6 108.72(9)
C9 C10 C6 108.62(9)
C10 C11 H11A 109.5
C10 C11 H11B 109.5
H11A C11 H11B 109.5
C10 C11 H11C 109.5
H11A C11 H11C 109.5
H11B C11 H11C 109.5
C13 C12 C8 118.18(10)
C13 C12 H12 120.9
C8 C12 H12 120.9
C12 C13 C5 122.03(10)
C12 C13 H13 119.0
C5 C13 H13 119.0
O1 C14 N1 121.17(9)
O1 C14 C15 117.84(9)
N1 C14 C15 121.00(9)
C16 C15 C17 122.09(10)
C16 C15 C14 123.26(10)
C17 C15 C14 114.15(9)
C15 C16 H16A 120.0
C15 C16 H16B 120.0
H16A C16 H16B 120.0
C15 C17 H17A 109.5
C15 C17 H17B 109.5
H17A C17 H17B 109.5
C15 C17 H17C 109.5
H17A C17 H17C 109.5
H17B C17 H17C 109.5
C1 C18 C19 111.42(9)
C1 C18 H18A 109.3
C19 C18 H18A 109.3
C1 C18 H18B 109.3
C19 C18 H18B 109.3
H18A C18 H18B 108.0
C4 C19 C18 110.23(9)
C4 C19 H19A 109.6
C18 C19 H19A 109.6
C4 C19 H19B 109.6
C18 C19 H19B 109.6
H19A C19 H19B 108.1
C10 C20 H20A 109.5
C10 C20 H20B 109.5
H20A C20 H20B 109.5
C10 C20 H20C 109.5
H20A C20 H20C 109.5
H20B C20 H20C 109.5

loop_
_geom_bond_atom_site_label_1
_geom_bond_atom_site_label_2
_geom_bond_distance
O1 C14 1.2315(13)
N1 C14 1.3606(13)
N1 C5 1.4452(13)
N1 C4 1.4914(13)
C1 C2 1.5219(16)
C1 C18 1.5275(15)
C1 H1A 0.9900
C1 H1B 0.9900
C2 C3 1.5268(15)
C2 H2A 0.9900
C2 H2B 0.9900
C3 C4 1.5306(14)
C3 H3A 0.9900
C3 H3B 0.9900
C4 C19 1.5263(15)
C4 H4 1.0000
C5 C13 1.3983(15)
C5 C6 1.4018(15)
C6 C7 1.4069(15)
C6 C10 1.5492(15)
C7 C8 1.3782(17)
C7 H7 0.9500
C8 C12 1.3884(17)
C8 H8 0.9500
C9 C10 1.5419(16)
C9 H9A 0.9800
C9 H9B 0.9800
C9 H9C 0.9800
C10 C20 1.5322(15)
C10 C11 1.5385(16)
C11 H11A 0.9800
C11 H11B 0.9800
C11 H11C 0.9800
C12 C13 1.3800(16)
C12 H12 0.9500
C13 H13 0.9500
C14 C15 1.5136(14)
C15 C16 1.3248(17)
C15 C17 1.5018(15)
C16 H16A 0.9500
C16 H16B 0.9500
C17 H17A 0.9800
C17 H17B 0.9800
C17 H17C 0.9800
C18 C19 1.5321(15)
C18 H18A 0.9900
C18 H18B 0.9900
C19 H19A 0.9900
C19 H19B 0.9900
C20 H20A 0.9800
C20 H20B 0.9800
C20 H20C 0.9800
